data_4504706
loop_
_publ_author_name
'Munshi, Parthapratim'
'Guru Row, Tayur N.'

_publ_section_title
;
 Topological Analysis of Charge Density Distribution in Concomitant
 Polymorphs of 3-Acetylcoumarin, A Case of Packing Polymorphism
;
_journal_issue 3
_journal_name_full 'Crystal Growth &amp; Design'
_journal_page_first 708
_journal_paper_doi 10.1021/cg050484g
_journal_volume 6
_journal_year 2006
_chemical_formula_moiety 'C11 H8 O3'
_chemical_formula_sum 'C11 H8 O3'
_chemical_formula_weight 188.17
_chemical_name_common 3-acetylcoumarin
_chemical_name_systematic 3-acetyl-2H-1-benzopyran-2-one
_space_group_IT_number 14
_symmetry_cell_setting monoclinic
_symmetry_space_group_name_Hall '-P 2yn'
_symmetry_space_group_name_H-M 'P 1 21/n 1'
_atom_sites_solution_hydrogens geom
_atom_sites_solution_primary direct
_atom_sites_solution_secondary difmap
_cell_angle_alpha 90.00
_cell_angle_beta 90.454(2)
_cell_angle_gamma 90.00
_cell_formula_units_Z 4
_cell_length_a 11.3068(7)
_cell_length_b 3.9871(2)
_cell_length_c 18.7586(11)
_cell_measurement_temperature 90.0(2)
_cell_measurement_wavelength 0.71073
_cell_volume 845.64(8)
_computing_cell_refinement SMART
_computing_data_collection 'SMART (Bruker, 2004)'
_computing_data_reduction 'SAINT (Bruker, 2004)'
_computing_molecular_graphics 'Koritsanszky et al, (2003)'
_computing_publication_material 'Koritsanszky et al, (2003)'
_computing_structure_refinement 'Koritsanszky et al, (2003)'
_computing_structure_solution 'SHELXS-97 (Sheldrick, 1997)'
_diffrn_ambient_temperature 90.0(2)
_diffrn_measured_fraction_theta_full 0.996
_diffrn_measured_fraction_theta_max 0.889
_diffrn_measurement_device 'Bruker SMART APEX CCD area detector'
_diffrn_measurement_method '\w scans'
_diffrn_radiation_monochromator graphite
_diffrn_radiation_probe x-ray
_diffrn_radiation_source 'fine-focus sealed tube'
_diffrn_radiation_type MoK\a
_diffrn_radiation_wavelength 0.71073
_diffrn_reflns_av_R_equivalents 0.0243
_diffrn_reflns_limit_h_max 23
_diffrn_reflns_limit_h_min -23
_diffrn_reflns_limit_k_max 8
_diffrn_reflns_limit_k_min -7
_diffrn_reflns_limit_l_max 38
_diffrn_reflns_limit_l_min -37
_diffrn_reflns_number 40289
_diffrn_reflns_theta_full 25.00
_diffrn_reflns_theta_max 49.95
_diffrn_reflns_theta_min 2.10
_diffrn_standards_decay_% 0
_diffrn_standards_number 0
_exptl_absorpt_coefficient_mu 0.108
_exptl_absorpt_correction_T_max 0.9928
_exptl_absorpt_correction_T_min 0.8706
_exptl_absorpt_correction_type multi-scan
_exptl_absorpt_process_details
;
        '(SADABS; Sheldrick, 1996)'
;
_exptl_crystal_colour colorless
_exptl_crystal_density_diffrn 1.478
_exptl_crystal_description needle
_exptl_crystal_F_000 392
_exptl_crystal_size_max 0.38
_exptl_crystal_size_mid 0.26
_exptl_crystal_size_min 0.07
_refine_diff_density_max 0.246
_refine_diff_density_min -0.223
_refine_diff_density_rms 0.061
_refine_ls_goodness_of_fit_ref 2.0716
_refine_ls_hydrogen_treatment noref
_refine_ls_matrix_type full
_refine_ls_number_parameters 508
_refine_ls_number_reflns 6579
_refine_ls_number_restraints 0
_refine_ls_R_factor_all 0.0209
_refine_ls_R_factor_gt 0.0209
_refine_ls_shift/su_max 0.0000
_refine_ls_shift/su_mean 0.0000
_refine_ls_structure_factor_coef Fsqd
_refine_ls_weighting_details
;
     calc w2 = 1/[s^2^(Fo^2^)]
;
_refine_ls_weighting_scheme calc
_refine_ls_wR_factor_ref 0.0186
_reflns_number_gt 6579
_reflns_number_total 6581
_reflns_threshold_expression >3sigma(I)
_cod_data_source_file cg050484gsi20050920_025737.cif
_cod_data_source_block
;
;
_cod_depositor_comments
;
 Marking atom 'DUM0' as a dummy atom.

 Antanas Vaitkus,
 2017-02-20

The following automatic conversions were performed:

'_symmetry_cell_setting' value 'Monoclinic' changed to 'monoclinic'
according to /home/saulius/struct/CIF-dictionaries/cif_core.dic
dictionary named 'cif_core.dic' version 2.4.1 from
2010-06-29.

'_diffrn_radiation_probe' value 'X-ray' changed to
'x-ray' according to
/home/saulius/struct/CIF-dictionaries/cif_core.dic dictionary named
'cif_core.dic' version 2.4.1 from 2010-06-29.

Automatic conversion script
Id: cif_fix_values 1715 2011-07-08 13:25:40Z adriana 
;
_cod_original_sg_symbol_H-M 'P 21/n'
_cod_database_code 4504706

loop_
_symmetry_equiv_pos_as_xyz
+X,+Y,+Z
1/2-X,1/2+Y,1/2-Z
-X,-Y,-Z
1/2+X,1/2-Y,1/2+Z

loop_
_atom_local_axes_label
_atom_local_axes_atom0
_atom_local_axes_ax1
_atom_local_axes_atom1
_atom_local_axes_atom2
_atom_local_axes_ax2
O(1) C(1) Z O(1) O(2) Y
O(2) C(8) Z O(2) C(1) Y
O(3) C(10) Z O(3) C(2) Y
C(1) O(1) Z C(1) O(2) Y
C(2) C(3) Z C(2) C(1) Y
C(3) H(3) Z C(3) C(2) Y
C(4) H(4) Z C(4) C(5) Y
C(5) H(5) Z C(5) C(4) Y
C(6) H(6) Z C(6) C(7) Y
C(7) H(7) Z C(7) C(6) Y
C(8) O(2) Z C(8) C(7) Y
C(9) C(8) Z C(9) C(4) Y
C(10) O(3) Z C(10) C(11) Y
C(11) H(10) Z C(11) H(9) Y
H(3) C(3) Z H(3) C(2) Y
H(4) C(4) Z H(4) C(5) Y
H(5) C(5) Z H(5) C(6) Y
H(6) C(6) Z H(6) C(7) Y
H(7) C(7) Z H(7) C(8) Y
H(8) C(11) Z H(8) H(10) Y
H(9) C(11) Z H(9) H(10) Y
H(10) C(11) Z H(10) H(8) Y

loop_
_atom_rho_multipole_label
_atom_rho_multipole_coeff_Pv
_atom_rho_multipole_coeff_P00
_atom_rho_multipole_coeff_P11
_atom_rho_multipole_coeff_P1-1
_atom_rho_multipole_coeff_P10
_atom_rho_multipole_coeff_P20
_atom_rho_multipole_coeff_P21
_atom_rho_multipole_coeff_P2-1
_atom_rho_multipole_coeff_P22
_atom_rho_multipole_coeff_P2-2
_atom_rho_multipole_coeff_P30
_atom_rho_multipole_coeff_P31
_atom_rho_multipole_coeff_P3-1
_atom_rho_multipole_coeff_P32
_atom_rho_multipole_coeff_P3-2
_atom_rho_multipole_coeff_P33
_atom_rho_multipole_coeff_P3-3
_atom_rho_multipole_coeff_P40
_atom_rho_multipole_coeff_P41
_atom_rho_multipole_coeff_P4-1
_atom_rho_multipole_coeff_P42
_atom_rho_multipole_coeff_P4-2
_atom_rho_multipole_coeff_P43
_atom_rho_multipole_coeff_P4-3
_atom_rho_multipole_coeff_P44
_atom_rho_multipole_coeff_P4-4
_atom_rho_multipole_kappa_prime
_atom_rho_multipole_kappa_dprime0
_atom_rho_multipole_kappa_dprime1
_atom_rho_multipole_kappa_dprime2
_atom_rho_multipole_kappa_dprime3
_atom_rho_multipole_kappa_dprime4
O(1) 6.50(3) 0 -0.028(9) -0.027(9) -0.086(9) 0.052(9) -0.021(8) 0.022(8) -0.052(8) 0.080(8) 0.037(7) 0.028(6) 0.011(6) 0.022(6) -0.031(6) -0.016(6) -0.006(6) 0.006(8) -0.013(7) -0.006(7) -0.003(8) -0.015(8) -0.004(7) -0.002(7) -0.003(7) 0.009(7) 0.9919(15) 0.94(2) 0.94 0.94 0.94 0.94
O(2) 6.48(3) 0 -0.024(7) -0.064(8) -0.059(8) 0.010(8) 0.030(7) 0.006(8) 0.034(7) 0.086(7) 0.075(7) 0.002(6) 0.002(6) 0.049(6) 0.005(6) 0.006(5) -0.002(5) 0.005(8) -0.006(7) 0.003(7) 0.004(7) -0.017(7) -0.025(7) 0.019(7) -0.003(6) 0.003(6) 0.995(2) 0.93(3) 0.93 0.93 0.93 0.93
O(3) 6.49(3) 0 -0.019(9) -0.009(8) -0.045(10) -0.036(9) -0.113(10) -0.056(8) -0.164(8) -0.035(8) 0.033(7) 0.005(7) -0.009(6) 0.024(7) 0.011(6) -0.007(5) -0.004(6) 0.010(9) -0.025(8) 0.001(7) 0.011(8) 0.023(8) 0.019(8) -0.009(8) -0.018(7) -0.005(7) 0.9919(15) 0.94(2) 0.94 0.94 0.94 0.94
C(1) 3.91(2) 0 0.019(11) -0.077(14) 0.163(16) 0.357(14) -0.024(10) 0.054(11) -0.131(10) -0.094(10) 0.363(16) 0.019(12) -0.070(14) 0.272(12) -0.049(12) -0.036(11) -0.057(11) 0.001(19) 0.030(14) 0.068(19) -0.057(16) -0.022(15) 0.028(14) 0.027(14) 0.030(12) 0.018(12) 1.045(2) 0.859(6) 0.86 0.86 0.86 0.86
C(2) 3.87(3) 0 -0.013(12) 0.026(16) 0.023(16) 0.182(13) -0.030(11) 0.049(12) -0.070(10) 0.097(10) 0.269(15) -0.003(12) 0.018(14) 0.246(13) -0.020(12) 0.004(11) 0.005(11) -0.040(18) -0.024(14) -0.007(19) -0.046(16) 0.017(18) 0.029(14) 0.000(15) 0.002(13) -0.001(13) 1.045(2) 0.859(6) 0.86 0.86 0.86 0.86
C(3) 4.01(3) 0 -0.039(12) 0.061(16) 0.057(16) 0.137(13) 0.075(10) -0.092(12) -0.258(12) 0.030(10) 0.352(15) -0.027(10) 0.037(13) 0.200(13) 0.019(12) 0.004(11) 0.012(12) 0.065(16) 0.019(12) 0.110(16) 0.026(14) -0.015(15) -0.019(13) 0.018(14) 0.056(13) 0.018(13) 1.045(2) 0.859(6) 0.86 0.86 0.86 0.86
C(4) 3.97(3) 0 0.032(12) 0.072(17) -0.044(16) 0.077(14) -0.052(10) 0.021(12) -0.187(12) 0.037(11) 0.264(14) 0.029(10) -0.043(13) 0.183(13) 0.000(12) 0.015(11) -0.001(12) 0.015(17) 0.008(12) -0.056(17) 0.033(14) 0.000(15) 0.034(13) -0.030(14) 0.038(13) 0.016(13) 1.045(2) 0.859(6) 0.86 0.86 0.86 0.86
C(5) 4.16(3) 0 -0.027(12) -0.010(18) -0.008(17) 0.139(14) -0.005(9) -0.008(12) -0.151(12) 0.071(12) 0.325(15) -0.008(10) 0.025(14) 0.231(13) -0.011(13) 0.005(12) 0.070(13) 0.001(17) 0.010(12) 0.050(17) -0.048(14) 0.019(15) -0.036(14) -0.004(15) 0.018(14) -0.022(14) 1.045(2) 0.859(6) 0.86 0.86 0.86 0.86
C(6) 3.91(3) 0 -0.020(12) 0.028(18) -0.029(17) 0.064(14) 0.086(10) -0.062(13) -0.194(12) 0.092(12) 0.321(15) -0.005(10) -0.004(14) 0.202(13) -0.010(13) -0.001(12) -0.040(13) 0.032(18) 0.028(12) -0.018(17) -0.009(14) 0.029(15) 0.012(14) 0.046(15) 0.011(14) -0.018(14) 1.045(2) 0.859(6) 0.86 0.86 0.86 0.86
C(7) 3.96(3) 0 -0.010(12) 0.029(17) 0.016(17) 0.100(14) -0.105(10) -0.052(12) -0.161(12) -0.013(11) 0.326(15) -0.003(10) 0.064(14) 0.178(13) 0.004(13) 0.009(12) 0.037(12) -0.018(17) -0.022(12) 0.015(17) 0.016(14) 0.004(15) -0.008(14) -0.004(15) 0.032(14) 0.004(13) 1.045(2) 0.859(6) 0.86 0.86 0.86 0.86
C(8) 3.95(3) 0 0.017(12) -0.013(17) -0.146(16) 0.072(13) -0.035(10) -0.015(12) -0.182(11) -0.103(11) 0.407(15) 0.015(11) -0.080(14) 0.248(13) -0.008(12) -0.013(11) -0.007(12) 0.088(18) 0.013(14) -0.05(2) -0.010(16) -0.019(17) 0.014(14) -0.002(15) 0.025(13) 0.009(13) 1.045(2) 0.859(6) 0.86 0.86 0.86 0.86
C(9) 3.95(3) 0 -0.011(13) 0.043(17) -0.043(18) -0.007(13) -0.108(11) -0.067(12) -0.206(11) -0.018(10) 0.328(15) -0.019(12) -0.014(14) 0.244(14) 0.026(12) -0.017(11) -0.004(11) -0.01(2) -0.007(14) -0.060(19) -0.027(18) -0.011(18) 0.020(14) -0.012(16) 0.021(13) 0.002(13) 1.045(2) 0.859(6) 0.86 0.86 0.86 0.86
C(10) 3.77(3) 0 -0.007(12) 0.016(16) 0.104(17) 0.222(14) 0.074(11) -0.079(12) -0.297(11) 0.048(10) 0.377(17) 0.024(13) 0.032(14) 0.279(13) 0.012(12) -0.008(11) 0.006(11) 0.041(19) 0.033(15) -0.02(2) 0.003(16) 0.026(16) -0.026(14) -0.026(15) 0.061(12) 0.020(12) 1.045(2) 0.859(6) 0.86 0.86 0.86 0.86
C(11) 4.04(8) 0 -0.07(2) 0.02(2) 0.03(2) 0.117(19) 0.013(13) -0.006(13) 0.087(17) -0.082(16) 0.32(2) -0.076(14) -0.070(12) 0.014(15) 0.111(16) 0.004(13) -0.32(2) 0.094(19) -0.019(16) -0.046(15) 0.095(16) 0.030(16) -0.065(15) 0.11(2) 0.021(17) -0.033(16) 1.041(7) 0.755(16) 0.76 0.76 0.76 0.76
H(3) 0.79(2) 0 0 0 0.087(11) 0 0 0 0 0 0 0 0 0 0 0 0 0 0 0 0 0 0 0 0 0 1.2 1.2 1.2 1.2 1.2 1.2
H(4) 0.96(3) 0 0 0 0.164(13) 0 0 0 0 0 0 0 0 0 0 0 0 0 0 0 0 0 0 0 0 0 1.2 1.2 1.2 1.2 1.2 1.2
H(5) 0.92(3) 0 0 0 0.116(13) 0 0 0 0 0 0 0 0 0 0 0 0 0 0 0 0 0 0 0 0 0 1.2 1.2 1.2 1.2 1.2 1.2
H(6) 0.87(3) 0 0 0 0.164(13) 0 0 0 0 0 0 0 0 0 0 0 0 0 0 0 0 0 0 0 0 0 1.2 1.2 1.2 1.2 1.2 1.2
H(7) 0.82(2) 0 0 0 0.136(13) 0 0 0 0 0 0 0 0 0 0 0 0 0 0 0 0 0 0 0 0 0 1.2 1.2 1.2 1.2 1.2 1.2
H(8) 0.89(4) 0 0 0 0.123(19) 0 0 0 0 0 0 0 0 0 0 0 0 0 0 0 0 0 0 0 0 0 1.2 1.2 1.2 1.2 1.2 1.2
H(9) 0.94(4) 0 0 0 0.18(2) 0 0 0 0 0 0 0 0 0 0 0 0 0 0 0 0 0 0 0 0 0 1.2 1.2 1.2 1.2 1.2 1.2
H(10) 0.83(4) 0 0 0 0.144(18) 0 0 0 0 0 0 0 0 0 0 0 0 0 0 0 0 0 0 0 0 0 1.2 1.2 1.2 1.2 1.2 1.2

loop_
_atom_site_aniso_label
_atom_site_aniso_U_11
_atom_site_aniso_U_22
_atom_site_aniso_U_33
_atom_site_aniso_U_23
_atom_site_aniso_U_13
_atom_site_aniso_U_12
O(1) 0.01980(10) 0.02360(10) 0.01260(10) 0.00540(10) 0.00140(10) -0.00430(10)
O(2) 0.01280(10) 0.01660(10) 0.01240(10) 0.00190(10) 0.00040(10) -0.00350(10)
O(3) 0.01650(10) 0.02760(10) 0.01560(10) -0.00020(10) -0.00200(10) -0.00790(10)
C(1) 0.01226(8) 0.01427(8) 0.01088(8) 0.00152(5) 0.00115(5) -0.00089(5)
C(2) 0.01089(8) 0.01275(8) 0.00994(8) 0.00047(5) 0.00007(5) -0.00047(5)
C(3) 0.01052(8) 0.01400(8) 0.01030(8) 0.00062(5) 0.00032(5) -0.00159(5)
C(4) 0.01406(8) 0.01641(9) 0.01051(8) 0.00105(6) 0.00015(5) -0.00109(6)
C(5) 0.01730(10) 0.01710(10) 0.01110(10) -0.00010(10) -0.00180(10) 0.00040(10)
C(6) 0.01576(9) 0.01622(9) 0.01424(9) -0.00121(6) -0.00407(6) -0.00023(6)
C(7) 0.01216(8) 0.01564(9) 0.01530(9) -0.00040(6) -0.00220(6) -0.00208(6)
C(8) 0.01041(8) 0.01236(8) 0.01132(8) 0.00000(5) -0.00008(5) -0.00082(5)
C(9) 0.01056(8) 0.01256(8) 0.00983(7) 0.00035(5) 0.00021(5) -0.00053(5)
C(10) 0.01312(8) 0.01495(8) 0.01132(8) -0.00030(5) -0.00145(5) -0.00019(6)
C(11) 0.02890(10) 0.01800(10) 0.01180(10) 0.00120(10) -0.00430(10) -0.00370(10)

loop_
_atom_site_label
_atom_site_type_symbol
_atom_site_fract_x
_atom_site_fract_y
_atom_site_fract_z
_atom_site_U_iso_or_equiv
_atom_site_occupancy
_atom_site_calc_flag
O(1) O 0.70102(3) 0.69087(8) 0.13659(2) 0.019 1 ?
O(2) O 0.64311(2) 0.75161(7) 0.025460(10) 0.014 1 ?
O(3) O 0.98717(3) 1.34916(9) 0.10035(2) 0.02 1 ?
C(1) C 0.72202(2) 0.82090(5) 0.079780(10) 0.012 1 ?
C(2) C 0.82237(2) 1.03727(5) 0.062290(10) 0.011 1 ?
C(3) C 0.83838(2) 1.13848(5) -0.006370(10) 0.012 1 ?
C(4) C 0.76660(2) 1.16318(6) -0.132560(10) 0.014 1 ?
C(5) C 0.67852(2) 1.08722(6) -0.181670(10) 0.015 1 ?
C(6) C 0.57920(2) 0.90218(6) -0.160760(10) 0.015 1 ?
C(7) C 0.56722(2) 0.78945(6) -0.091260(10) 0.014 1 ?
C(8) C 0.65620(2) 0.86757(5) -0.042590(10) 0.011 1 ?
C(9) C 0.75569(2) 1.05498(5) -0.061520(10) 0.011 1 ?
C(10) C 0.90734(2) 1.15978(5) 0.118150(10) 0.013 1 ?
C(11) C 0.89295(3) 1.06195(7) 0.194550(10) 0.02 1 ?
H(3) H 0.91194 1.2961 -0.02106 0.024(2) 1 ?
H(4) H 0.84091 1.31511 -0.1485 0.036(2) 1 ?
H(5) H 0.68319 1.1715 -0.23629 0.035(2) 1 ?
H(6) H 0.50968 0.84716 -0.1988 0.032(2) 1 ?
H(7) H 0.49291 0.64396 -0.07284 0.028(2) 1 ?
H(8) H 0.81041 1.1477 0.21379 0.042(3) 1 ?
H(9) H 0.96396 1.17161 0.22349 0.047(3) 1 ?
H(10) H 0.89513 0.79764 0.2005 0.038(3) 1 ?
DUM0 . 0 0 0 . . dum

loop_
_atom_type_symbol
_atom_type_description
_atom_type_scat_dispersion_real
_atom_type_scat_dispersion_imag
_atom_type_scat_source
O O 0.0106 0.0060 'International Tables Vol C Tables 4.2.6.8 and 6.1.1.4'
H H 0.0000 0.0000 'International Tables Vol C Tables 4.2.6.8 and 6.1.1.4'
C C 0.0033 0.0016 'International Tables Vol C Tables 4.2.6.8 and 6.1.1.4'

loop_
_geom_angle_atom_site_label_1
_geom_angle_atom_site_label_2
_geom_angle_atom_site_label_3
_geom_angle
_geom_angle_site_symmetry_1
_geom_angle_site_symmetry_2
_geom_angle_site_symmetry_3
_geom_angle_publ_flag
C(1) O(2) C(8) 123.30(2) 1_555 1_555 1_555 yes
O(1) C(1) O(2) 115.79(2) 1_555 1_555 1_555 yes
O(1) C(1) C(2) 127.40(2) 1_555 1_555 1_555 yes
O(2) C(1) C(2) 116.80(2) 1_555 1_555 1_555 yes
C(1) C(2) C(3) 119.666(18) 1_555 1_555 1_555 yes
C(1) C(2) C(10) 121.939(18) 1_555 1_555 1_555 yes
C(3) C(2) C(10) 118.376(19) 1_555 1_555 1_555 yes
C(2) C(3) C(9) 121.626(19) 1_555 1_555 1_555 yes
C(2) C(3) H(3) 121.436(19) 1_555 1_555 1_555 yes
C(9) C(3) H(3) 116.869(18) 1_555 1_555 1_555 yes
C(5) C(4) C(9) 119.67(2) 1_555 1_555 1_555 yes
C(5) C(4) H(4) 119.69(2) 1_555 1_555 1_555 yes
C(9) C(4) H(4) 120.57(2) 1_555 1_555 1_555 yes
C(4) C(5) C(6) 120.15(2) 1_555 1_555 1_555 yes
C(4) C(5) H(5) 121.52(2) 1_555 1_555 1_555 yes
C(6) C(5) H(5) 118.32(2) 1_555 1_555 1_555 yes
C(5) C(6) C(7) 121.20(2) 1_555 1_555 1_555 yes
C(5) C(6) H(6) 120.15(2) 1_555 1_555 1_555 yes
C(7) C(6) H(6) 118.65(2) 1_555 1_555 1_555 yes
C(6) C(7) C(8) 118.02(2) 1_555 1_555 1_555 yes
C(6) C(7) H(7) 123.85(2) 1_555 1_555 1_555 yes
C(8) C(7) H(7) 118.13(2) 1_555 1_555 1_555 yes
O(2) C(8) C(7) 117.06(2) 1_555 1_555 1_555 yes
O(2) C(8) C(9) 120.74(2) 1_555 1_555 1_555 yes
C(7) C(8) C(9) 122.20(2) 1_555 1_555 1_555 yes
C(3) C(9) C(4) 123.555(19) 1_555 1_555 1_555 yes
C(3) C(9) C(8) 117.633(18) 1_555 1_555 1_555 yes
C(4) C(9) C(8) 118.752(19) 1_555 1_555 1_555 yes
O(3) C(10) C(2) 118.69(2) 1_555 1_555 1_555 yes
O(3) C(10) C(11) 120.53(2) 1_555 1_555 1_555 yes
C(2) C(10) C(11) 120.75(2) 1_555 1_555 1_555 yes
C(10) C(11) H(8) 110.19(2) 1_555 1_555 1_555 yes
C(10) C(11) H(9) 107.19(2) 1_555 1_555 1_555 yes
C(10) C(11) H(10) 110.96(2) 1_555 1_555 1_555 yes
H(8) C(11) H(9) 110.97(2) 1_555 1_555 1_555 yes
H(8) C(11) H(10) 107.73(2) 1_555 1_555 1_555 yes
H(9) C(11) H(10) 109.83(2) 1_555 1_555 1_555 yes

loop_
_geom_bond_atom_site_label_1
_geom_bond_atom_site_label_2
_geom_bond_distance
_geom_bond_site_symmetry_1
_geom_bond_site_symmetry_2
_geom_bond_publ_flag
O(1) C(1) 1.2102(3) 1_555 1_555 yes
O(2) C(1) 1.3772(3) 1_555 1_555 yes
O(2) C(8) 1.3668(3) 1_555 1_555 yes
O(3) C(10) 1.2252(3) 1_555 1_555 yes
C(1) C(2) 1.4647(3) 1_555 1_555 yes
C(2) C(3) 1.3632(3) 1_555 1_555 yes
C(2) C(10) 1.4979(3) 1_555 1_555 yes
C(3) C(9) 1.4282(3) 1_555 1_555 yes
C(3) H(3) 1.0800(2) 1_555 1_555 yes
C(4) C(5) 1.3848(3) 1_555 1_555 yes
C(4) C(9) 1.4069(3) 1_555 1_555 yes
C(4) H(4) 1.0800(2) 1_555 1_555 yes
C(5) C(6) 1.4022(3) 1_555 1_555 yes
C(5) H(5) 1.0800(2) 1_555 1_555 yes
C(6) C(7) 1.3866(3) 1_555 1_555 yes
C(6) H(6) 1.0800(2) 1_555 1_555 yes
C(7) C(8) 1.3886(3) 1_555 1_555 yes
C(7) H(7) 1.0800(2) 1_555 1_555 yes
C(8) C(9) 1.3987(3) 1_555 1_555 yes
C(10) C(11) 1.4953(3) 1_555 1_555 yes
C(11) H(8) 1.0600(3) 1_555 1_555 yes
C(11) H(9) 1.0600(3) 1_555 1_555 yes
C(11) H(10) 1.0600(3) 1_555 1_555 yes

loop_
_geom_torsion_atom_site_label_1
_geom_torsion_atom_site_label_2
_geom_torsion_atom_site_label_3
_geom_torsion_atom_site_label_4
_geom_torsion
_geom_torsion_site_symmetry_1
_geom_torsion_site_symmetry_2
_geom_torsion_site_symmetry_3
_geom_torsion_site_symmetry_4
_geom_torsion_publ_flag
C(8) O(2) C(1) O(1) -177.40(10) 1_555 1_555 1_555 1_555 yes
C(8) O(2) C(1) C(2) 1.60(10) 1_555 1_555 1_555 1_555 yes
C(1) O(2) C(8) C(7) -177.40(10) 1_555 1_555 1_555 1_555 yes
C(1) O(2) C(8) C(9) 2.90(10) 1_555 1_555 1_555 1_555 yes
O(1) C(1) C(2) C(3) 174.00(10) 1_555 1_555 1_555 1_555 yes
O(1) C(1) C(2) C(10) -7.50(10) 1_555 1_555 1_555 1_555 yes
O(2) C(1) C(2) C(3) -4.80(10) 1_555 1_555 1_555 1_555 yes
O(2) C(1) C(2) C(10) 173.60(10) 1_555 1_555 1_555 1_555 yes
C(1) C(2) C(3) C(9) 3.70(10) 1_555 1_555 1_555 1_555 yes
C(1) C(2) C(3) H(3) -179.40(10) 1_555 1_555 1_555 1_555 yes
C(1) C(2) C(10) O(3) -177.60(10) 1_555 1_555 1_555 1_555 yes
C(1) C(2) C(10) C(11) 0.50(10) 1_555 1_555 1_555 1_555 yes
C(3) C(2) C(10) O(3) 0.80(10) 1_555 1_555 1_555 1_555 yes
C(10) C(2) C(3) C(9) -174.80(10) 1_555 1_555 1_555 1_555 yes
C(3) C(2) C(10) C(11) 178.90(10) 1_555 1_555 1_555 1_555 yes
C(10) C(2) C(3) H(3) 2.10(10) 1_555 1_555 1_555 1_555 yes
C(2) C(3) C(9) C(4) 177.80(10) 1_555 1_555 1_555 1_555 yes
C(2) C(3) C(9) C(8) 0.70(10) 1_555 1_555 1_555 1_555 yes
H(3) C(3) C(9) C(4) 0.80(10) 1_555 1_555 1_555 1_555 yes
H(3) C(3) C(9) C(8) -176.30(10) 1_555 1_555 1_555 1_555 yes
C(5) C(4) C(9) C(3) -176.10(10) 1_555 1_555 1_555 1_555 yes
C(9) C(4) C(5) C(6) -0.30(10) 1_555 1_555 1_555 1_555 yes
C(5) C(4) C(9) C(8) 1.00(10) 1_555 1_555 1_555 1_555 yes
C(9) C(4) C(5) H(5) 178.50(10) 1_555 1_555 1_555 1_555 yes
H(4) C(4) C(5) C(6) -177.30(10) 1_555 1_555 1_555 1_555 yes
H(4) C(4) C(5) H(5) 1.50(10) 1_555 1_555 1_555 1_555 yes
H(4) C(4) C(9) C(3) 0.90(10) 1_555 1_555 1_555 1_555 yes
H(4) C(4) C(9) C(8) 178.00(10) 1_555 1_555 1_555 1_555 yes
C(4) C(5) C(6) C(7) -0.50(10) 1_555 1_555 1_555 1_555 yes
C(4) C(5) C(6) H(6) 178.80(10) 1_555 1_555 1_555 1_555 yes
H(5) C(5) C(6) C(7) -179.40(10) 1_555 1_555 1_555 1_555 yes
H(5) C(5) C(6) H(6) -0.10(10) 1_555 1_555 1_555 1_555 yes
C(5) C(6) C(7) C(8) 0.50(10) 1_555 1_555 1_555 1_555 yes
C(5) C(6) C(7) H(7) -179.30(10) 1_555 1_555 1_555 1_555 yes
H(6) C(6) C(7) C(8) -178.80(10) 1_555 1_555 1_555 1_555 yes
H(6) C(6) C(7) H(7) 1.40(10) 1_555 1_555 1_555 1_555 yes
C(6) C(7) C(8) O(2) -179.50(10) 1_555 1_555 1_555 1_555 yes
C(6) C(7) C(8) C(9) 0.20(10) 1_555 1_555 1_555 1_555 yes
H(7) C(7) C(8) O(2) 0.40(10) 1_555 1_555 1_555 1_555 yes
H(7) C(7) C(8) C(9) -179.90(10) 1_555 1_555 1_555 1_555 yes
O(2) C(8) C(9) C(3) -4.00(10) 1_555 1_555 1_555 1_555 yes
O(2) C(8) C(9) C(4) 178.70(10) 1_555 1_555 1_555 1_555 yes
C(7) C(8) C(9) C(3) 176.30(10) 1_555 1_555 1_555 1_555 yes
C(7) C(8) C(9) C(4) -1.00(10) 1_555 1_555 1_555 1_555 yes
O(3) C(10) C(11) H(8) 117.30(10) 1_555 1_555 1_555 1_555 yes
O(3) C(10) C(11) H(9) -3.50(10) 1_555 1_555 1_555 1_555 yes
O(3) C(10) C(11) H(10) -123.40(10) 1_555 1_555 1_555 1_555 yes
C(2) C(10) C(11) H(8) -60.70(10) 1_555 1_555 1_555 1_555 yes
C(2) C(10) C(11) H(9) 178.40(10) 1_555 1_555 1_555 1_555 yes
C(2) C(10) C(11) H(10) 58.50(10) 1_555 1_555 1_555 1_555 yes
